data_4100975
loop_
_publ_author_name
'Choudhury, Angshuman R.'
'Winterton, Neil'
'Steiner, Alexander'
'Cooper, Andrew I.'
'Johnson, Kathleen A.'

_publ_section_title
;
 In situ crystallization of low-melting ionic liquids.
;
_journal_issue 48
_journal_name_full 'Journal of the American Chemical Society'
_journal_page_first 16792
_journal_page_last 16793
_journal_paper_doi 10.1021/ja055956u
_journal_volume 127
_journal_year 2005
_chemical_formula_sum 'C13 H18 F6 N2 O4 S2'
_chemical_formula_weight 444.41
_chemical_name_common '[nhexpy]NTF2'
_space_group_IT_number 2
_space_group_name_Hall '-P 1'
_space_group_name_H-M_alt 'P -1'
_symmetry_cell_setting triclinic
_symmetry_Int_Tables_number 2
_symmetry_space_group_name_Hall '-P 1'
_symmetry_space_group_name_H-M 'P -1'
_cell_angle_alpha 71.969(3)
_cell_angle_beta 83.335(2)
_cell_angle_gamma 88.815(2)
_cell_formula_units_Z 4
_cell_length_a 8.7916(16)
_cell_length_b 12.911(2)
_cell_length_c 18.341(3)
_cell_measurement_temperature 125(2)
_cell_volume 1966.0(6)
_diffrn_ambient_temperature 125.0(2)
_exptl_crystal_density_diffrn 1.501
_cod_data_source_file 4100975.cif
_cod_data_source_block 4100975
_cod_depositor_comments
;
The following automatic conversions were performed:
'_symmetry_cell_setting' value 'Triclinic' changed to 'triclinic'
according to '/home/saulius/struct/CIF-dictionaries/cif_core.dic'
dictionary named 'cif_core.dic' version 2.4.1 from 2010-06-29.

Automatic conversion script
Id: cif_fix_enum 1527 2010-12-29 10:47:43Z saulius 

 Adding full bibliography for
 /tmp/tmp-cod-update-bibliographies-19669/cifs/4100975.cif.
;
_cod_database_code 4100975

loop_
_space_group_symop_operation_xyz
'x, y, z'
'-x, -y, -z'

loop_
_atom_site_label
_atom_site_type_symbol
_atom_site_fract_x
_atom_site_fract_y
_atom_site_fract_z
_atom_site_U_iso_or_equiv
_atom_site_adp_type
_atom_site_occupancy
_atom_site_symmetry_multiplicity
_atom_site_calc_flag
_atom_site_refinement_flags
_atom_site_disorder_assembly
_atom_site_disorder_group
C3 C 1.4437(5) 0.2230(4) 0.3553(3) 0.0298(14) Uani 1 1 d . . .
H3 H 1.549 0.2256 0.3413 0.036 Uiso 1 1 calc R . .
C11 C 0.6861(5) 0.5543(4) 0.5557(3) 0.0392(15) Uani 1 1 d . . .
H11A H 0.578 0.5434 0.5711 0.059 Uiso 1 1 calc R . .
H11B H 0.7077 0.6304 0.5303 0.059 Uiso 1 1 calc R . .
H11C H 0.7399 0.5299 0.6005 0.059 Uiso 1 1 calc R . .
N1 N 1.1344(4) 0.2155(3) 0.3969(2) 0.0192(9) Uani 1 1 d U . .
S2 S -0.04485(10) 0.00338(10) 0.68219(6) 0.0237(4) Uani 1 1 d . . .
S1 S 0.27474(11) -0.00993(11) 0.67717(7) 0.0286(4) Uani 1 1 d . . .
O3 O -0.0326(3) 0.0459(3) 0.60003(17) 0.0301(9) Uani 1 1 d . . .
F6 F -0.1448(3) 0.0836(3) 0.79442(16) 0.0483(9) Uani 1 1 d . . .
F2 F 0.2455(3) 0.1980(3) 0.60396(17) 0.0446(8) Uani 1 1 d . . .
O4 O -0.1469(3) -0.0868(3) 0.71890(19) 0.0357(9) Uani 1 1 d . . .
O2 O 0.3757(3) -0.0662(3) 0.73155(18) 0.0376(10) Uani 1 1 d . . .
F5 F -0.2674(3) 0.1334(3) 0.69469(18) 0.0550(10) Uani 1 1 d . . .
F4 F -0.0454(3) 0.2032(3) 0.68960(18) 0.0490(9) Uani 1 1 d . . .
O1 O 0.2837(3) -0.0308(3) 0.60387(17) 0.0325(9) Uani 1 1 d . . .
F1 F 0.4770(3) 0.1442(3) 0.6141(2) 0.0672(11) Uani 1 1 d . . .
F3 F 0.3364(4) 0.1652(3) 0.71270(19) 0.0654(11) Uani 1 1 d . . .
N2 N 0.1090(4) -0.0135(3) 0.7206(2) 0.0262(10) Uani 1 1 d . . .
C7 C 0.9257(4) 0.2992(4) 0.4614(3) 0.0283(13) Uani 1 1 d . . .
H7A H 0.9587 0.3707 0.4272 0.034 Uiso 1 1 calc R . .
H7B H 0.9792 0.2838 0.5069 0.034 Uiso 1 1 calc R . .
C6 C 0.9661(4) 0.2142(4) 0.4208(3) 0.0251(12) Uani 1 1 d . . .
H6A H 0.9342 0.1426 0.4553 0.03 Uiso 1 1 calc R . .
H6B H 0.9118 0.2291 0.3757 0.03 Uiso 1 1 calc R . .
C2 C 1.3793(5) 0.1476(4) 0.4228(3) 0.0287(14) Uani 1 1 d . . .
H2 H 1.4412 0.0987 0.4545 0.034 Uiso 1 1 calc R . .
C1 C 1.2246(4) 0.1451(4) 0.4425(3) 0.0232(12) Uani 1 1 d . . .
H1 H 1.1812 0.0943 0.4879 0.028 Uiso 1 1 calc R . .
C5 C 1.1945(5) 0.2887(4) 0.3312(3) 0.0269(14) Uani 1 1 d . . .
H5 H 1.1302 0.3363 0.3003 0.032 Uiso 1 1 calc R . .
C9 C 0.7052(5) 0.3697(4) 0.5368(3) 0.0308(14) Uani 1 1 d . . .
H9A H 0.596 0.3592 0.5529 0.037 Uiso 1 1 calc R . .
H9B H 0.757 0.3441 0.5829 0.037 Uiso 1 1 calc R . .
C10 C 0.7380(5) 0.4897(4) 0.5007(3) 0.0334(14) Uani 1 1 d . . .
H10A H 0.686 0.5163 0.4547 0.04 Uiso 1 1 calc R . .
H10B H 0.8472 0.5013 0.4851 0.04 Uiso 1 1 calc R . .
C4 C 1.3490(5) 0.2948(4) 0.3088(3) 0.0326(14) Uani 1 1 d . . .
H4 H 1.3896 0.3462 0.2632 0.039 Uiso 1 1 calc R . .
C8 C 0.7534(5) 0.2987(4) 0.4850(3) 0.0344(14) Uani 1 1 d . . .
H8A H 0.719 0.2244 0.512 0.041 Uiso 1 1 calc R . .
H8B H 0.7021 0.3241 0.4388 0.041 Uiso 1 1 calc R . .
S4 S -0.10741(11) 0.46350(10) 0.86279(7) 0.0259(4) Uani 1 1 d . . .
S3 S 0.18057(12) 0.56195(13) 0.79517(8) 0.0323(4) Uani 1 1 d . . .
F12 F -0.2612(4) 0.2885(3) 0.8780(2) 0.0674(11) Uani 1 1 d . . .
F9 F 0.2664(3) 0.3607(4) 0.8244(3) 0.0569(11) Uani 1 1 d . . .
O7 O -0.0483(4) 0.4146(3) 0.93441(19) 0.0414(10) Uani 1 1 d . . .
F10 F -0.2007(4) 0.3827(3) 0.76046(19) 0.0706(11) Uani 1 1 d . . .
C25 C 0.2906(6) 0.4543(7) 0.7689(4) 0.049(2) Uani 1 1 d . . .
F11 F -0.0297(4) 0.2886(3) 0.8251(2) 0.0760(12) Uani 1 1 d . . .
N3 N 0.2439(3) 0.2827(3) 0.0772(2) 0.0221(11) Uani 1 1 d . . .
O8 O -0.2505(3) 0.5182(3) 0.8635(2) 0.0447(10) Uani 1 1 d . . .
F7 F 0.4383(3) 0.4785(3) 0.7601(3) 0.0889(14) Uani 1 1 d . . .
F8 F 0.2497(4) 0.4417(3) 0.70507(19) 0.0794(12) Uani 1 1 d . . .
N4 N 0.0070(4) 0.5330(4) 0.7937(2) 0.0323(11) Uani 1 1 d . . .
O6 O 0.2225(3) 0.5569(3) 0.8696(2) 0.0426(10) Uani 1 1 d . . .
C20 C 0.0392(4) 0.1584(4) 0.0679(3) 0.0268(12) Uani 1 1 d . . .
H20A H 0.0934 0.0941 0.0944 0.032 Uiso 1 1 calc R . .
H20B H 0.0726 0.1766 0.0131 0.032 Uiso 1 1 calc R . .
O5 O 0.2211(4) 0.6586(4) 0.7317(2) 0.0524(12) Uani 1 1 d . . .
C19 C 0.0778(4) 0.2524(4) 0.0963(3) 0.0258(12) Uani 1 1 d . . .
H19A H 0.0175 0.315 0.0727 0.031 Uiso 1 1 calc R . .
H19B H 0.0511 0.2319 0.1517 0.031 Uiso 1 1 calc R . .
C21 C -0.1329(4) 0.1344(4) 0.0826(3) 0.0265(12) Uani 1 1 d . . .
H21A H -0.1686 0.1309 0.1354 0.032 Uiso 1 1 calc R . .
H21B H -0.1845 0.1942 0.0488 0.032 Uiso 1 1 calc R . .
C23 C -0.3486(5) 0.0037(4) 0.0865(3) 0.0364(14) Uani 1 1 d . . .
H23A H -0.3821 0.0027 0.1391 0.044 Uiso 1 1 calc R . .
H23B H -0.4017 0.0622 0.0523 0.044 Uiso 1 1 calc R . .
C16 C 0.5477(5) 0.3376(4) 0.0408(3) 0.0283(14) Uani 1 1 d . . .
H16 H 0.651 0.3571 0.0285 0.034 Uiso 1 1 calc R . .
C22 C -0.1774(5) 0.0285(4) 0.0696(3) 0.0357(14) Uani 1 1 d . . .
H22A H -0.1444 0.0328 0.0164 0.043 Uiso 1 1 calc R . .
H22B H -0.1237 -0.0311 0.1024 0.043 Uiso 1 1 calc R . .
C26 C -0.1516(5) 0.3483(5) 0.8297(3) 0.0435(16) Uani 1 1 d . . .
C18 C 0.3435(4) 0.2377(4) 0.1283(3) 0.0250(12) Uani 1 1 d . . .
H18 H 0.3084 0.1877 0.1757 0.03 Uiso 1 1 calc R . .
C15 C 0.4443(4) 0.3815(4) -0.0123(3) 0.0278(12) Uani 1 1 d . . .
H15 H 0.4779 0.4294 -0.0607 0.033 Uiso 1 1 calc R . .
C14 C 0.2924(5) 0.3532(4) 0.0078(3) 0.0254(13) Uani 1 1 d . . .
H14 H 0.2222 0.3831 -0.027 0.03 Uiso 1 1 calc R . .
C17 C 0.4965(4) 0.2653(4) 0.1112(3) 0.0278(14) Uani 1 1 d . . .
H17 H 0.5646 0.2352 0.147 0.033 Uiso 1 1 calc R . .
C13 C -0.1310(5) 0.1135(5) 0.7171(3) 0.0343(14) Uani 1 1 d . . .
C12 C 0.3359(5) 0.1327(5) 0.6513(3) 0.0407(15) Uani 1 1 d . . .
C24 C -0.3947(6) -0.1035(5) 0.0771(4) 0.0562(18) Uani 1 1 d . . .
H24A H -0.3605 -0.1039 0.0255 0.084 Uiso 1 1 calc R . .
H24B H -0.5041 -0.112 0.0864 0.084 Uiso 1 1 calc R . .
H24C H -0.3485 -0.1624 0.1133 0.084 Uiso 1 1 calc R . .

loop_
_atom_site_aniso_label
_atom_site_aniso_U_11
_atom_site_aniso_U_22
_atom_site_aniso_U_33
_atom_site_aniso_U_23
_atom_site_aniso_U_13
_atom_site_aniso_U_12
C3 0.030(2) 0.028(4) 0.031(3) -0.008(4) -0.002(2) 0.001(2)
C11 0.041(2) 0.036(4) 0.044(3) -0.016(4) -0.007(2) 0.001(2)
N1 0.0288(16) 0.013(3) 0.011(2) 0.004(2) -0.0074(15) 0.0031(16)
S2 0.0265(5) 0.0240(9) 0.0191(7) -0.0041(8) -0.0028(4) -0.0021(5)
S1 0.0281(5) 0.0327(10) 0.0220(8) -0.0029(8) -0.0065(4) 0.0013(5)
O3 0.0338(15) 0.034(3) 0.0193(19) -0.002(2) -0.0069(12) -0.0036(14)
F6 0.0713(19) 0.049(3) 0.0243(18) -0.011(2) -0.0067(13) 0.0181(16)
F2 0.0562(17) 0.026(2) 0.040(2) 0.010(2) -0.0157(15) -0.0068(14)
O4 0.0421(17) 0.031(3) 0.031(2) -0.005(2) 0.0010(14) -0.0126(15)
O2 0.0343(16) 0.049(3) 0.024(2) -0.001(2) -0.0123(13) 0.0113(15)
F5 0.0442(16) 0.067(3) 0.054(2) -0.018(2) -0.0151(14) 0.0240(15)
F4 0.0696(19) 0.026(2) 0.050(2) -0.010(2) -0.0063(16) 0.0026(16)
O1 0.0333(15) 0.042(3) 0.0202(19) -0.007(2) -0.0028(13) 0.0022(14)
F1 0.0404(16) 0.070(3) 0.075(3) 0.001(2) -0.0048(16) -0.0236(16)
F3 0.107(3) 0.042(3) 0.050(2) -0.009(2) -0.0337(19) -0.0164(19)
N2 0.0355(18) 0.023(3) 0.013(2) 0.006(2) -0.0078(15) 0.0022(17)
C7 0.030(2) 0.025(4) 0.030(3) -0.006(3) -0.0070(19) 0.0017(19)
C6 0.0254(19) 0.025(4) 0.023(3) -0.003(3) -0.0074(17) 0.0018(18)
C2 0.029(2) 0.026(4) 0.028(3) -0.002(4) -0.009(2) 0.007(2)
C1 0.034(2) 0.014(4) 0.017(3) 0.002(3) -0.0040(19) -0.001(2)
C5 0.040(2) 0.021(4) 0.019(3) -0.003(3) -0.010(2) 0.002(2)
C9 0.031(2) 0.025(4) 0.031(3) -0.002(3) -0.0008(19) 0.003(2)
C10 0.034(2) 0.033(4) 0.034(3) -0.010(3) -0.006(2) 0.000(2)
C4 0.044(3) 0.029(4) 0.024(3) -0.008(3) 0.001(2) -0.007(2)
C8 0.032(2) 0.025(4) 0.045(3) -0.009(3) -0.006(2) 0.003(2)
S4 0.0292(5) 0.0248(10) 0.0220(8) -0.0040(8) -0.0044(4) -0.0023(5)
S3 0.0305(5) 0.0321(13) 0.0269(9) 0.0038(11) -0.0083(5) -0.0049(5)
F12 0.063(2) 0.057(3) 0.084(3) -0.028(2) 0.0056(18) -0.0329(18)
F9 0.0582(19) 0.039(3) 0.067(3) -0.007(3) -0.0099(17) 0.0114(17)
O7 0.0498(19) 0.042(3) 0.023(2) 0.008(2) -0.0119(15) -0.0134(17)
F10 0.088(2) 0.087(3) 0.052(2) -0.036(2) -0.0230(18) -0.013(2)
C25 0.042(3) 0.051(6) 0.046(4) -0.006(5) 0.002(3) 0.001(3)
F11 0.062(2) 0.056(3) 0.129(3) -0.057(3) -0.009(2) 0.0044(17)
N3 0.0265(16) 0.020(3) 0.018(3) -0.002(3) -0.0067(16) 0.0013(16)
O8 0.0387(17) 0.043(3) 0.052(3) -0.015(2) -0.0025(16) 0.0030(16)
F7 0.0369(17) 0.081(3) 0.138(4) -0.028(3) 0.0196(19) 0.0008(17)
F8 0.105(3) 0.095(3) 0.042(2) -0.031(3) 0.0020(18) 0.019(2)
N4 0.0355(19) 0.036(3) 0.021(2) 0.001(3) -0.0097(16) 0.0015(18)
O6 0.0433(17) 0.043(3) 0.040(2) -0.006(2) -0.0192(15) -0.0079(16)
C20 0.028(2) 0.021(4) 0.028(3) 0.000(3) -0.0079(18) 0.0013(19)
O5 0.049(2) 0.044(4) 0.042(3) 0.021(3) -0.0086(18) -0.011(2)
C19 0.0250(19) 0.029(4) 0.020(3) -0.003(3) -0.0026(17) 0.0003(19)
C21 0.031(2) 0.023(4) 0.019(3) 0.004(3) -0.0096(18) 0.0004(19)
C23 0.042(2) 0.032(4) 0.032(3) 0.000(3) -0.016(2) -0.005(2)
C16 0.030(2) 0.023(4) 0.030(3) -0.004(4) -0.007(2) 0.000(2)
C22 0.036(2) 0.023(4) 0.044(3) 0.001(3) -0.019(2) 0.001(2)
C26 0.037(3) 0.043(4) 0.054(4) -0.020(4) -0.006(2) -0.006(2)
C18 0.037(2) 0.016(4) 0.016(3) 0.005(3) -0.0075(19) 0.005(2)
C15 0.034(2) 0.024(4) 0.020(3) 0.001(3) -0.0050(19) -0.001(2)
C14 0.036(2) 0.019(4) 0.014(3) 0.007(3) -0.012(2) 0.002(2)
C17 0.029(2) 0.029(4) 0.022(3) 0.000(4) -0.009(2) 0.002(2)
C13 0.034(2) 0.033(4) 0.036(3) -0.011(4) -0.004(2) 0.004(2)
C12 0.044(3) 0.038(4) 0.036(4) -0.002(4) -0.013(2) -0.008(3)
C24 0.061(3) 0.034(5) 0.068(5) 0.000(4) -0.029(3) -0.008(3)

loop_
_geom_bond_atom_site_label_1
_geom_bond_atom_site_label_2
_geom_bond_distance
_geom_bond_site_symmetry_2
_geom_bond_publ_flag
C3 C2 1.384(7) . ?
C3 C4 1.387(7) . ?
C11 C10 1.524(6) . ?
N1 C5 1.339(6) . ?
N1 C1 1.345(6) . ?
N1 C6 1.492(5) . ?
S2 O4 1.425(3) . ?
S2 O3 1.427(3) . ?
S2 N2 1.577(3) . ?
S2 C13 1.847(5) . ?
S1 O2 1.428(3) . ?
S1 O1 1.444(3) . ?
S1 N2 1.571(3) . ?
S1 C12 1.829(6) . ?
F6 C13 1.341(6) . ?
F2 C12 1.333(6) . ?
F5 C13 1.307(5) . ?
F4 C13 1.322(6) . ?
F1 C12 1.333(6) . ?
F3 C12 1.318(5) . ?
C7 C6 1.521(5) . ?
C7 C8 1.526(5) . ?
C2 C1 1.365(5) . ?
C5 C4 1.369(6) . ?
C9 C10 1.504(7) . ?
C9 C8 1.533(6) . ?
S4 O7 1.424(4) . ?
S4 O8 1.430(3) . ?
S4 N4 1.569(4) . ?
S4 C26 1.836(5) . ?
S3 O6 1.436(3) . ?
S3 O5 1.436(5) . ?
S3 N4 1.584(4) . ?
S3 C25 1.831(6) . ?
F12 C26 1.311(6) . ?
F9 C25 1.319(7) . ?
F10 C26 1.329(6) . ?
C25 F8 1.320(6) . ?
C25 F7 1.322(6) . ?
F11 C26 1.317(6) . ?
N3 C14 1.344(6) . ?
N3 C18 1.348(6) . ?
N3 C19 1.492(5) . ?
C20 C19 1.518(6) . ?
C20 C21 1.527(5) . ?
C21 C22 1.525(6) . ?
C23 C24 1.516(7) . ?
C23 C22 1.521(6) . ?
C16 C17 1.370(7) . ?
C16 C15 1.392(6) . ?
C18 C17 1.374(6) . ?
C15 C14 1.369(6) . ?
